data_2022978
loop_
_publ_author_name
'Upmann, Daniel'
'Jones, Peter G.'
'Bockfeld, Dirk'
'T&#xe2;rcoveanu, Eliza'

_publ_section_title
;
 Crystal structures of sixteen phosphane chalcogenide complexes of gold(I)
 chloride, bromide and iodide.
;
_journal_coeditor_code YZ2044
_journal_issue 'Pt 1'
_journal_name_full 'Acta crystallographica. Section E, Crystallographic communications'
_journal_page_first 34
_journal_page_last 49
_journal_paper_doi 10.1107/S2056989023010459
_journal_volume 80
_journal_year 2024
_chemical_formula_iupac '[Au I (C10 H23 P S)]'
_chemical_formula_moiety 'C10 H23 Au I P S'
_chemical_formula_sum 'C10 H23 Au I P S'
_chemical_formula_weight 530.18
_chemical_name_systematic
;
[(<i>tert</i>-Butyl)bis(propan-2-yl)phosphane sulfide-\k<i>S</i>]iodidogold
;
_space_group_crystal_system monoclinic
_space_group_IT_number 14
_space_group_name_Hall '-P 2yn'
_space_group_name_H-M_alt 'P 1 21/n 1'
_atom_sites_solution_hydrogens geom
_atom_sites_solution_primary direct
_atom_sites_solution_secondary difmap
_audit_creation_method SHELXL-2019/3
_cell_angle_alpha 90
_cell_angle_beta 91.202(2)
_cell_angle_gamma 90
_cell_formula_units_Z 4
_cell_length_a 8.6010(2)
_cell_length_b 15.0435(3)
_cell_length_c 11.7218(2)
_cell_measurement_reflns_used 18460
_cell_measurement_temperature 100(2)
_cell_measurement_theta_max 30.7945
_cell_measurement_theta_min 2.1985
_cell_volume 1516.34(5)
_computing_cell_refinement
;
CrysAlisPro, Version 1.171.35.19 (Rigaku OD, 2020)
;
_computing_data_collection
;
CrysAlisPro, Version 1.171.35.19 (Rigaku OD, 2020)
;
_computing_data_reduction
;
CrysAlisPro, Version 1.171.35.19 (Rigaku OD, 2020)
;
_computing_molecular_graphics
;
Bruker XP (Bruker, 1998)
;
_computing_publication_material
;
SHELXL-2019/3 (Sheldrick, 2015)
;
_computing_structure_refinement
;
SHELXL-2019/3 (Sheldrick, 2015)
;
_computing_structure_solution
;
SHELXS-97 (Sheldrick, 2008)
;
_diffrn_ambient_temperature 100(2)
_diffrn_detector_area_resol_mean 16.1419
_diffrn_measured_fraction_theta_full 0.993
_diffrn_measured_fraction_theta_max 0.959
_diffrn_measurement_device_type 'Oxford Diffraction Xcalibur, Eos'
_diffrn_measurement_method '\w scans'
_diffrn_radiation_type MoK\a
_diffrn_radiation_wavelength 0.71073
_diffrn_reflns_av_R_equivalents 0.0442
_diffrn_reflns_av_unetI/netI 0.0228
_diffrn_reflns_limit_h_max 12
_diffrn_reflns_limit_h_min -12
_diffrn_reflns_limit_k_max 21
_diffrn_reflns_limit_k_min -21
_diffrn_reflns_limit_l_max 16
_diffrn_reflns_limit_l_min -16
_diffrn_reflns_number 54148
_diffrn_reflns_theta_full 30.000
_diffrn_reflns_theta_max 30.863
_diffrn_reflns_theta_min 2.203
_diffrn_source 'fine-focus sealed tube'
_exptl_absorpt_coefficient_mu 11.950
_exptl_absorpt_correction_T_max 1.00000
_exptl_absorpt_correction_T_min 0.43526
_exptl_absorpt_correction_type multi-scan
_exptl_absorpt_process_details
;
CrysAlisPro, Version 1.171.35.19 (Rigaku OD, 2020)
;
_exptl_crystal_colour 'pale yellow'
_exptl_crystal_density_diffrn 2.322
_exptl_crystal_density_method 'not measured'
_exptl_crystal_description block
_exptl_crystal_F_000 984
_exptl_crystal_size_max 0.25
_exptl_crystal_size_mid 0.2
_exptl_crystal_size_min 0.15
_refine_diff_density_max 0.923
_refine_diff_density_min -0.685
_refine_ls_extinction_coef 0.00148(4)
_refine_ls_extinction_expression Fc^*^=kFc[1+0.001xFc^2^\l^3^/sin(2\q)]^-1/4^
_refine_ls_extinction_method
;
SHELXL-2019/3 (Sheldrick, 2015)
;
_refine_ls_goodness_of_fit_ref 1.120
_refine_ls_hydrogen_treatment constr
_refine_ls_matrix_type full
_refine_ls_number_parameters 135
_refine_ls_number_reflns 4580
_refine_ls_number_restraints 0
_refine_ls_restrained_S_all 1.120
_refine_ls_R_factor_all 0.0221
_refine_ls_R_factor_gt 0.0178
_refine_ls_shift/su_max 0.001
_refine_ls_shift/su_mean 0.000
_refine_ls_structure_factor_coef Fsqd
_refine_ls_weighting_details 'w=1/[\s^2^(Fo^2^)+(0.0088P)^2^+1.0273P] where P=(Fo^2^+2Fc^2^)/3'
_refine_ls_weighting_scheme calc
_refine_ls_wR_factor_gt 0.0316
_refine_ls_wR_factor_ref 0.0327
_reflns_number_gt 4213
_reflns_number_total 4580
_reflns_threshold_expression 'I > 2\s(I)'
_cod_data_source_file yz2044sup1.cif
_cod_data_source_block 2c
_cod_depositor_comments 'Adding full bibliography for 2022965--2022980.cif.'
_cod_original_sg_symbol_H-M 'P 21/n'
_cod_database_code 2022978
_cod_database_fobs_code 2022978
_shelx_space_group_comment
;
The symmetry employed for this shelxl refinement is uniquely defined
by the following loop, which should always be used as a source of
symmetry information in preference to the above space-group names.
They are only intended as comments.
;
_shelx_estimated_absorpt_t_min 0.154
_shelx_estimated_absorpt_t_max 0.267

loop_
_space_group_symop_operation_xyz
'x, y, z'
'-x+1/2, y+1/2, -z+1/2'
'-x, -y, -z'
'x-1/2, -y-1/2, z-1/2'

loop_
_atom_site_type_symbol
_atom_site_label
_atom_site_fract_x
_atom_site_fract_y
_atom_site_fract_z
_atom_site_U_iso_or_equiv
_atom_site_adp_type
_atom_site_calc_flag
_atom_site_occupancy
_atom_site_disorder_assembly
_atom_site_disorder_group
Au Au1 0.47494(2) 0.40378(2) 0.28431(2) 0.01328(3) Uani d 1 . .
I I1 0.74408(2) 0.33406(2) 0.27831(2) 0.01669(4) Uani d 1 . .
S S1 0.22595(7) 0.45551(4) 0.30480(5) 0.01601(12) Uani d 1 . .
P P1 0.23375(7) 0.58788(4) 0.27079(5) 0.00961(11) Uani d 1 . .
C C1 0.3011(3) 0.61276(16) 0.12332(19) 0.0122(4) Uani d 1 . .
C C2 0.0321(3) 0.62736(17) 0.2848(2) 0.0135(5) Uani d 1 . .
H H2 0.031468 0.692691 0.269023 0.016 Uiso calc 1 . .
C C3 0.3454(3) 0.64662(16) 0.38423(19) 0.0128(4) Uani d 1 . .
H H3 0.294656 0.629094 0.456854 0.015 Uiso calc 1 . .
C C11 0.2360(3) 0.70321(17) 0.0835(2) 0.0182(5) Uani d 1 . .
H H11A 0.274795 0.750085 0.134732 0.027 Uiso calc 1 . .
H H11B 0.122165 0.701820 0.084786 0.027 Uiso calc 1 . .
H H11C 0.269733 0.715298 0.005688 0.027 Uiso calc 1 . .
C C12 0.2443(3) 0.53869(17) 0.0413(2) 0.0193(5) Uani d 1 . .
H H12A 0.276013 0.552714 -0.036485 0.029 Uiso calc 1 . .
H H12B 0.130673 0.534550 0.043301 0.029 Uiso calc 1 . .
H H12C 0.290158 0.481811 0.064982 0.029 Uiso calc 1 . .
C C13 0.4788(3) 0.61594(17) 0.1207(2) 0.0172(5) Uani d 1 . .
H H13A 0.512145 0.620595 0.041526 0.026 Uiso calc 1 . .
H H13B 0.521687 0.561583 0.155051 0.026 Uiso calc 1 . .
H H13C 0.516379 0.667689 0.163971 0.026 Uiso calc 1 . .
C C21 -0.0821(3) 0.58348(18) 0.1996(2) 0.0195(5) Uani d 1 . .
H H21A -0.075648 0.518716 0.207366 0.029 Uiso calc 1 . .
H H21B -0.055407 0.600599 0.121796 0.029 Uiso calc 1 . .
H H21C -0.188143 0.603120 0.215394 0.029 Uiso calc 1 . .
C C22 -0.0260(3) 0.6138(2) 0.4063(2) 0.0237(6) Uani d 1 . .
H H22A -0.130189 0.639457 0.412544 0.036 Uiso calc 1 . .
H H22B 0.045174 0.643261 0.460694 0.036 Uiso calc 1 . .
H H22C -0.029986 0.550107 0.423391 0.036 Uiso calc 1 . .
C C31 0.3296(3) 0.74827(17) 0.3790(2) 0.0203(5) Uani d 1 . .
H H31A 0.368103 0.774178 0.450869 0.030 Uiso calc 1 . .
H H31B 0.220047 0.764234 0.366862 0.030 Uiso calc 1 . .
H H31C 0.390690 0.771245 0.315753 0.030 Uiso calc 1 . .
C C32 0.5158(3) 0.61983(17) 0.4007(2) 0.0177(5) Uani d 1 . .
H H32A 0.578901 0.650631 0.344340 0.027 Uiso calc 1 . .
H H32B 0.526015 0.555442 0.390538 0.027 Uiso calc 1 . .
H H32C 0.551796 0.636229 0.477722 0.027 Uiso calc 1 . .

loop_
_atom_site_aniso_label
_atom_site_aniso_U_11
_atom_site_aniso_U_22
_atom_site_aniso_U_33
_atom_site_aniso_U_12
_atom_site_aniso_U_13
_atom_site_aniso_U_23
Au1 0.01542(5) 0.00842(5) 0.01597(5) 0.00169(3) 0.00001(3) 0.00117(3)
I1 0.01663(8) 0.01449(8) 0.01896(8) 0.00388(6) 0.00109(6) 0.00049(6)
S1 0.0147(3) 0.0091(3) 0.0242(3) 0.0000(2) 0.0014(2) 0.0032(2)
P1 0.0096(3) 0.0077(3) 0.0114(3) 0.0004(2) -0.0004(2) -0.0001(2)
C1 0.0146(11) 0.0111(11) 0.0109(10) 0.0008(9) -0.0001(8) -0.0008(8)
C2 0.0105(10) 0.0134(12) 0.0167(11) 0.0029(9) -0.0011(8) -0.0008(9)
C3 0.0151(11) 0.0128(12) 0.0105(10) 0.0007(9) -0.0015(8) -0.0014(9)
C11 0.0254(13) 0.0139(12) 0.0154(11) 0.0012(10) 0.0005(10) 0.0037(9)
C12 0.0265(13) 0.0180(13) 0.0135(11) 0.0000(11) -0.0001(10) -0.0042(10)
C13 0.0163(11) 0.0188(13) 0.0167(11) -0.0009(10) 0.0043(9) -0.0001(10)
C21 0.0116(11) 0.0202(14) 0.0264(13) -0.0002(10) -0.0029(10) -0.0019(11)
C22 0.0154(12) 0.0359(17) 0.0200(13) 0.0064(11) 0.0048(10) 0.0015(11)
C31 0.0212(12) 0.0154(13) 0.0238(13) 0.0010(10) -0.0070(10) -0.0039(10)
C32 0.0157(11) 0.0174(13) 0.0198(12) -0.0012(10) -0.0056(9) -0.0036(10)

loop_
_atom_type_symbol
_atom_type_description
_atom_type_scat_dispersion_real
_atom_type_scat_dispersion_imag
_atom_type_scat_source
C C 0.0033 0.0016 'International Tables Vol C Tables 4.2.6.8 and 6.1.1.4'
H H 0.0000 0.0000 'International Tables Vol C Tables 4.2.6.8 and 6.1.1.4'
P P 0.1023 0.0942 'International Tables Vol C Tables 4.2.6.8 and 6.1.1.4'
S S 0.1246 0.1234 'International Tables Vol C Tables 4.2.6.8 and 6.1.1.4'
I I -0.4742 1.8119 'International Tables Vol C Tables 4.2.6.8 and 6.1.1.4'
Au Au -2.0133 8.8022 'International Tables Vol C Tables 4.2.6.8 and 6.1.1.4'

loop_
_geom_angle_atom_site_label_1
_geom_angle_atom_site_label_2
_geom_angle_atom_site_label_3
_geom_angle_site_symmetry_1
_geom_angle_site_symmetry_3
_geom_angle
_geom_angle_publ_flag
S1 Au1 I1 . . 173.747(16) y
P1 S1 Au1 . . 106.08(3) y
C2 P1 C3 . . 104.91(11) y
C2 P1 C1 . . 109.11(10) y
C3 P1 C1 . . 113.74(11) y
C2 P1 S1 . . 105.26(8) y
C3 P1 S1 . . 110.25(8) y
C1 P1 S1 . . 112.90(8) y
C13 C1 C11 . . 108.9(2) ?
C13 C1 C12 . . 108.25(19) ?
C11 C1 C12 . . 109.92(19) ?
C13 C1 P1 . . 110.67(15) ?
C11 C1 P1 . . 109.82(16) ?
C12 C1 P1 . . 109.31(16) ?
C22 C2 C21 . . 109.3(2) ?
C22 C2 P1 . . 111.42(16) ?
C21 C2 P1 . . 113.20(17) ?
C22 C2 H2 . . 107.6 ?
C21 C2 H2 . . 107.6 ?
P1 C2 H2 . . 107.6 ?
C32 C3 C31 . . 110.5(2) ?
C32 C3 P1 . . 116.54(16) ?
C31 C3 P1 . . 113.76(16) ?
C32 C3 H3 . . 104.9 ?
C31 C3 H3 . . 104.9 ?
P1 C3 H3 . . 104.9 ?
C1 C11 H11A . . 109.5 ?
C1 C11 H11B . . 109.5 ?
H11A C11 H11B . . 109.5 ?
C1 C11 H11C . . 109.5 ?
H11A C11 H11C . . 109.5 ?
H11B C11 H11C . . 109.5 ?
C1 C12 H12A . . 109.5 ?
C1 C12 H12B . . 109.5 ?
H12A C12 H12B . . 109.5 ?
C1 C12 H12C . . 109.5 ?
H12A C12 H12C . . 109.5 ?
H12B C12 H12C . . 109.5 ?
C1 C13 H13A . . 109.5 ?
C1 C13 H13B . . 109.5 ?
H13A C13 H13B . . 109.5 ?
C1 C13 H13C . . 109.5 ?
H13A C13 H13C . . 109.5 ?
H13B C13 H13C . . 109.5 ?
C2 C21 H21A . . 109.5 ?
C2 C21 H21B . . 109.5 ?
H21A C21 H21B . . 109.5 ?
C2 C21 H21C . . 109.5 ?
H21A C21 H21C . . 109.5 ?
H21B C21 H21C . . 109.5 ?
C2 C22 H22A . . 109.5 ?
C2 C22 H22B . . 109.5 ?
H22A C22 H22B . . 109.5 ?
C2 C22 H22C . . 109.5 ?
H22A C22 H22C . . 109.5 ?
H22B C22 H22C . . 109.5 ?
C3 C31 H31A . . 109.5 ?
C3 C31 H31B . . 109.5 ?
H31A C31 H31B . . 109.5 ?
C3 C31 H31C . . 109.5 ?
H31A C31 H31C . . 109.5 ?
H31B C31 H31C . . 109.5 ?
C3 C32 H32A . . 109.5 ?
C3 C32 H32B . . 109.5 ?
H32A C32 H32B . . 109.5 ?
C3 C32 H32C . . 109.5 ?
H32A C32 H32C . . 109.5 ?
H32B C32 H32C . . 109.5 ?

loop_
_geom_bond_atom_site_label_1
_geom_bond_atom_site_label_2
_geom_bond_site_symmetry_2
_geom_bond_distance
_geom_bond_publ_flag
Au1 S1 . 2.2959(6) y
Au1 I1 . 2.54374(18) y
S1 P1 . 2.0322(8) y
P1 C2 . 1.844(2) ?
P1 C3 . 1.848(2) ?
P1 C1 . 1.872(2) ?
C1 C13 . 1.530(3) ?
C1 C11 . 1.540(3) ?
C1 C12 . 1.544(3) ?
C2 C22 . 1.533(3) ?
C2 C21 . 1.535(3) ?
C2 H2 . 1.0000 ?
C3 C32 . 1.529(3) ?
C3 C31 . 1.536(3) ?
C3 H3 . 1.0000 ?
C11 H11A . 0.9800 ?
C11 H11B . 0.9800 ?
C11 H11C . 0.9800 ?
C12 H12A . 0.9800 ?
C12 H12B . 0.9800 ?
C12 H12C . 0.9800 ?
C13 H13A . 0.9800 ?
C13 H13B . 0.9800 ?
C13 H13C . 0.9800 ?
C21 H21A . 0.9800 ?
C21 H21B . 0.9800 ?
C21 H21C . 0.9800 ?
C22 H22A . 0.9800 ?
C22 H22B . 0.9800 ?
C22 H22C . 0.9800 ?
C31 H31A . 0.9800 ?
C31 H31B . 0.9800 ?
C31 H31C . 0.9800 ?
C32 H32A . 0.9800 ?
C32 H32B . 0.9800 ?
C32 H32C . 0.9800 ?

loop_
_geom_hbond_atom_site_label_D
_geom_hbond_atom_site_label_H
_geom_hbond_atom_site_label_A
_geom_hbond_site_symmetry_A
_geom_hbond_distance_DH
_geom_hbond_distance_HA
_geom_hbond_distance_DA
_geom_hbond_angle_DHA
_geom_hbond_publ_flag
C13 H13B Au1 . 0.98 2.85 3.724(3) 149.0 yes
C32 H32B Au1 . 0.98 2.63 3.539(3) 154.1 yes
C32 H32C Au1 3_666 0.98 2.87 3.709(3) 144.4 yes
C3 H3 I1 3_666 1.00 3.18 4.056(2) 147.4 yes
C2 H2 I1 2 1.00 3.22 3.973(2) 132.9 yes
C2 H2 Au1 2 1.00 3.24 4.237(3) 179.2 yes

loop_
_geom_torsion_atom_site_label_1
_geom_torsion_atom_site_label_2
_geom_torsion_atom_site_label_3
_geom_torsion_atom_site_label_4
_geom_torsion_site_symmetry_1
_geom_torsion_site_symmetry_2
_geom_torsion_site_symmetry_3
_geom_torsion_site_symmetry_4
_geom_torsion
_geom_torsion_publ_flag
Au1 S1 P1 C2 . . . . 178.84(8) y
Au1 S1 P1 C3 . . . . -68.53(8) y
Au1 S1 P1 C1 . . . . 59.91(8) y
C2 P1 C1 C13 . . . . 157.71(17) ?
C3 P1 C1 C13 . . . . 41.0(2) ?
S1 P1 C1 C13 . . . . -85.62(17) ?
C2 P1 C1 C11 . . . . 37.51(19) ?
C3 P1 C1 C11 . . . . -79.22(18) ?
S1 P1 C1 C11 . . . . 154.18(14) ?
C2 P1 C1 C12 . . . . -83.15(18) ?
C3 P1 C1 C12 . . . . 160.11(16) ?
S1 P1 C1 C12 . . . . 33.51(18) ?
C3 P1 C2 C22 . . . . -54.3(2) ?
C1 P1 C2 C22 . . . . -176.55(18) ?
S1 P1 C2 C22 . . . . 62.02(19) ?
C3 P1 C2 C21 . . . . -178.02(18) ?
C1 P1 C2 C21 . . . . 59.8(2) ?
S1 P1 C2 C21 . . . . -61.66(18) ?
C2 P1 C3 C32 . . . . 174.22(18) ?
C1 P1 C3 C32 . . . . -66.6(2) ?
S1 P1 C3 C32 . . . . 61.36(19) ?
C2 P1 C3 C31 . . . . -55.3(2) ?
C1 P1 C3 C31 . . . . 63.8(2) ?
S1 P1 C3 C31 . . . . -168.21(15) ?
